data_6000442
loop_
_publ_author_name
'Alconchel, S.'
'Sapina, F.'
'Beltran, D.'
'Beltran, A.'

_publ_section_title
;
 Chemistry of interstitial molybdenum ternary nitrides MnMo3N (M = Fe, Co,
 n = 3; m = Ni, n = 2)
;
_journal_name_full 'Journal of Materials Chemistry'
_journal_page_first 1901
_journal_page_last 1909
_journal_paper_doi 10.1039/a801643g
_journal_volume 8
_journal_year 1998
_chemical_formula_sum 'Fe Mo3 N'
_space_group_name_H-M_alt 'F d -3 m'
_cell_angle_alpha 90.000
_cell_angle_beta 90.000
_cell_angle_gamma 90.000
_cell_length_a 11.0763
_cell_length_b 11.0763
_cell_length_c 11.0763
_cell_volume 1358.90
_cod_database_code 6000442

loop_
_atom_site_label
_atom_site_fract_x
_atom_site_fract_y
_atom_site_fract_z
? ? ? ?
